data_7223412
loop_
_publ_author_name
'Singh, Khushbu'
'Banerjee, Samya'
'Patra, Ashis Kumar'

_publ_section_title
;
 Photocytotoxic luminescent lanthanide complexes of DTPA--bisamide using
 quinoline as photosensitizer
;
_journal_name_full 'RSC Adv.'
_journal_paper_doi 10.1039/C5RA24329G
_journal_year 2015
_chemical_absolute_configuration rm
_chemical_formula_moiety 'C35 H41 Eu N8 O13'
_chemical_formula_sum 'C35 H41 Eu N8 O13'
_chemical_formula_weight 933.72
_chemical_name_systematic
;
 ?
;
_space_group_IT_number 14
_symmetry_cell_setting monoclinic
_symmetry_space_group_name_Hall '-P 2yn'
_symmetry_space_group_name_H-M 'P 1 21/n 1'
_atom_sites_solution_hydrogens geom
_atom_sites_solution_primary direct
_atom_sites_solution_secondary difmap
_audit_creation_method SHELXL-97
_audit_update_record
;
2015-05-22 deposited with the CCDC.
2015-12-02 downloaded from the CCDC.
;
_cell_angle_alpha 90.00
_cell_angle_beta 108.57(3)
_cell_angle_gamma 90.00
_cell_formula_units_Z 4
_cell_length_a 11.132(2)
_cell_length_b 23.789(5)
_cell_length_c 17.045(3)
_cell_measurement_temperature 293(2)
_cell_volume 4278.8(16)
_computing_cell_refinement 'Bruker APEX II V2012.4-3'
_computing_data_collection 'Bruker APEX II V2012.4-3'
_computing_data_reduction 'Bruker APEX II V2012.4-3'
_computing_molecular_graphics 'ORTEP-3 for Windows (Farrugia, 1997)'
_computing_publication_material 'WinGX publication routines (Farrugia, 1999)'
_computing_structure_refinement 'SHELXL-97 (Sheldrick, 1997)'
_computing_structure_solution 'SHELXS-97 (Sheldrick, 1997)'
_diffrn_ambient_temperature 293(2)
_diffrn_detector_area_resol_mean 0.5
_diffrn_measured_fraction_theta_full 0.999
_diffrn_measured_fraction_theta_max 0.999
_diffrn_measurement_device_type 'Bruker APEX-II CCD'
_diffrn_measurement_method '\f and \w scans'
_diffrn_radiation_monochromator graphite
_diffrn_radiation_source 'fine-focus sealed tube'
_diffrn_radiation_type MoK\a
_diffrn_radiation_wavelength 0.71073
_diffrn_reflns_av_R_equivalents 0.0505
_diffrn_reflns_av_sigmaI/netI 0.0454
_diffrn_reflns_limit_h_max 13
_diffrn_reflns_limit_h_min -13
_diffrn_reflns_limit_k_max 28
_diffrn_reflns_limit_k_min -28
_diffrn_reflns_limit_l_max 20
_diffrn_reflns_limit_l_min -20
_diffrn_reflns_number 31403
_diffrn_reflns_theta_full 25.49
_diffrn_reflns_theta_max 25.49
_diffrn_reflns_theta_min 1.52
_exptl_absorpt_coefficient_mu 1.534
_exptl_absorpt_correction_T_max 0.7698
_exptl_absorpt_correction_T_min 0.7290
_exptl_absorpt_correction_type multi-scan
_exptl_absorpt_process_details SADABS(Sheldrick,1997)
_exptl_crystal_colour Colourless
_exptl_crystal_density_diffrn 1.449
_exptl_crystal_density_method 'not measured'
_exptl_crystal_description Block
_exptl_crystal_F_000 1896
_exptl_crystal_preparation Luminescent
_exptl_crystal_size_max 0.22
_exptl_crystal_size_mid 0.20
_exptl_crystal_size_min 0.18
_refine_diff_density_max 1.919
_refine_diff_density_min -0.723
_refine_diff_density_rms 0.165
_refine_ls_extinction_method none
_refine_ls_goodness_of_fit_ref 1.042
_refine_ls_hydrogen_treatment constr
_refine_ls_matrix_type full
_refine_ls_number_parameters 514
_refine_ls_number_reflns 7968
_refine_ls_number_restraints 0
_refine_ls_restrained_S_all 1.042
_refine_ls_R_factor_all 0.0734
_refine_ls_R_factor_gt 0.0548
_refine_ls_shift/su_max 0.033
_refine_ls_shift/su_mean 0.003
_refine_ls_structure_factor_coef Fsqd
_refine_ls_weighting_details 'calc w=1/[\s^2^(Fo^2^)+(0.1321P)^2^+1.7078P] where P=(Fo^2^+2Fc^2^)/3'
_refine_ls_weighting_scheme calc
_refine_ls_wR_factor_gt 0.1746
_refine_ls_wR_factor_ref 0.1961
_reflns_number_gt 6030
_reflns_number_total 7968
_reflns_threshold_expression >2sigma(I)
_cod_data_source_file c5ra24329g2.cif
_cod_data_source_block eudtpaaq
_cod_depositor_comments
;
The following automatic conversions were performed:

'_symmetry_cell_setting' value 'Monoclinic' changed to 'monoclinic'
according to
/usr/data/users/saulius/crontab/automatic-downloads/rss-feeds/RSC/lib/dictionaries/cif_core.dic
dictionary named 'cif_core.dic' version 2.4.2 from 2011-04-26.

Automatic conversion script
Id: cif_fix_values 4268 2015-11-12 08:31:59Z antanas 
;
_cod_original_cell_volume 4279.0(15)
_cod_original_sg_symbol_H-M P21/n
_cod_database_code 7223412

loop_
_symmetry_equiv_pos_as_xyz
'x, y, z'
'-x+1/2, y+1/2, -z+1/2'
'-x, -y, -z'
'x-1/2, -y-1/2, z-1/2'

loop_
_atom_site_label
_atom_site_type_symbol
_atom_site_fract_x
_atom_site_fract_y
_atom_site_fract_z
_atom_site_U_iso_or_equiv
_atom_site_adp_type
_atom_site_occupancy
_atom_site_symmetry_multiplicity
_atom_site_calc_flag
_atom_site_refinement_flags
C1 C 0.1106(6) 0.1579(3) -0.1155(4) 0.0515(16) Uani 1 1 d .
C2 C 0.0931(7) 0.2093(3) -0.1697(4) 0.0591(18) Uani 1 1 d .
H2A H 0.1547 0.2093 -0.1991 0.071 Uiso 1 1 calc R
H2B H 0.0089 0.2093 -0.2100 0.071 Uiso 1 1 calc R
C3 C 0.1382(7) 0.3096(3) -0.1583(4) 0.0570(17) Uani 1 1 d .
H3A H 0.0641 0.3196 -0.2044 0.068 Uiso 1 1 calc R
H3B H 0.2070 0.3014 -0.1800 0.068 Uiso 1 1 calc R
C4 C 0.1747(7) 0.3582(3) -0.0985(4) 0.0615(19) Uani 1 1 d .
H4A H 0.1859 0.3916 -0.1282 0.074 Uiso 1 1 calc R
H4B H 0.1061 0.3656 -0.0763 0.074 Uiso 1 1 calc R
C5 C 0.4012(7) 0.3641(3) -0.0558(5) 0.073(2) Uani 1 1 d .
H5A H 0.3985 0.4044 -0.0649 0.087 Uiso 1 1 calc R
H5B H 0.3930 0.3459 -0.1081 0.087 Uiso 1 1 calc R
C6 C 0.5289(7) 0.3485(3) 0.0067(6) 0.078(2) Uani 1 1 d .
H6A H 0.5968 0.3650 -0.0098 0.093 Uiso 1 1 calc R
H6B H 0.5343 0.3632 0.0608 0.093 Uiso 1 1 calc R
C7 C 0.6384(7) 0.2693(3) 0.0866(6) 0.064(2) Uani 1 1 d .
H7A H 0.6283 0.2897 0.1334 0.077 Uiso 1 1 calc R
H7B H 0.7224 0.2768 0.0835 0.077 Uiso 1 1 calc R
C8 C 0.6199(7) 0.2061(3) 0.0962(5) 0.0559(17) Uani 1 1 d .
C9 C -0.0053(7) 0.2662(3) -0.0906(5) 0.0584(18) Uani 1 1 d .
H9A H -0.0602 0.2341 -0.1103 0.070 Uiso 1 1 calc R
H9B H -0.0509 0.2995 -0.1171 0.070 Uiso 1 1 calc R
C10 C 0.0225(7) 0.2713(3) 0.0007(5) 0.0549(17) Uani 1 1 d .
C11 C 0.2918(8) 0.3803(3) 0.0459(4) 0.068(2) Uani 1 1 d .
H11A H 0.2044 0.3854 0.0438 0.082 Uiso 1 1 calc R
H11B H 0.3271 0.4173 0.0434 0.082 Uiso 1 1 calc R
C12 C 0.3629(7) 0.3540(4) 0.1265(5) 0.070(2) Uani 1 1 d .
C13 C 0.5743(10) 0.2639(4) -0.0620(6) 0.083(3) Uani 1 1 d .
H13A H 0.5927 0.2953 -0.0926 0.099 Uiso 1 1 calc R
H13B H 0.6507 0.2414 -0.0421 0.099 Uiso 1 1 calc R
C14 C 0.4740(9) 0.2294(4) -0.1190(5) 0.071(2) Uani 1 1 d .
C15 C 0.2643(7) 0.1803(3) 0.1816(4) 0.0598(17) Uani 1 1 d .
H15 H 0.2139 0.2108 0.1849 0.072 Uiso 1 1 calc R
C16 C 0.2036(9) 0.1412(5) 0.2911(5) 0.097(3) Uani 1 1 d .
H16A H 0.2201 0.1079 0.3247 0.145 Uiso 1 1 calc R
H16B H 0.1145 0.1438 0.2616 0.145 Uiso 1 1 calc R
H16C H 0.2298 0.1737 0.3259 0.145 Uiso 1 1 calc R
C17 C 0.3445(9) 0.0878(4) 0.2251(6) 0.091(3) Uani 1 1 d .
H17A H 0.3431 0.0613 0.2674 0.137 Uiso 1 1 calc R
H17B H 0.4306 0.0977 0.2313 0.137 Uiso 1 1 calc R
H17C H 0.3060 0.0711 0.1717 0.137 Uiso 1 1 calc R
C18 C 0.0534(6) 0.0583(3) -0.1153(4) 0.0481(14) Uani 1 1 d .
C19 C 0.1421(6) 0.0401(3) -0.0458(4) 0.0519(15) Uani 1 1 d .
H19 H 0.2017 0.0650 -0.0133 0.062 Uiso 1 1 calc R
C20 C 0.1441(7) -0.0165(3) -0.0229(4) 0.0560(16) Uani 1 1 d .
C21 C 0.2365(8) -0.0395(3) 0.0484(5) 0.070(2) Uani 1 1 d .
H21 H 0.2969 -0.0160 0.0835 0.084 Uiso 1 1 calc R
C22 C 0.2371(8) -0.0958(3) 0.0658(5) 0.076(2) Uani 1 1 d .
H22 H 0.2973 -0.1101 0.1128 0.091 Uiso 1 1 calc R
C23 C 0.1480(8) -0.1318(3) 0.0133(6) 0.074(2) Uani 1 1 d .
H23 H 0.1518 -0.1702 0.0246 0.089 Uiso 1 1 calc R
C24 C 0.0556(7) -0.1117(3) -0.0542(5) 0.068(2) Uani 1 1 d .
H24 H -0.0053 -0.1358 -0.0873 0.081 Uiso 1 1 calc R
C25 C 0.0528(6) -0.0536(3) -0.0735(4) 0.0517(16) Uani 1 1 d .
C26 C -0.0381(7) 0.0193(3) -0.1620(5) 0.0630(18) Uani 1 1 d .
H26 H -0.1018 0.0324 -0.2083 0.076 Uiso 1 1 calc R
C27 C 0.7292(7) 0.1205(3) 0.1641(4) 0.0573(17) Uani 1 1 d .
C28 C 0.6416(7) 0.0811(3) 0.1283(5) 0.068(2) Uani 1 1 d .
H28 H 0.5689 0.0909 0.0855 0.082 Uiso 1 1 calc R
C29 C 0.6606(8) 0.0249(4) 0.1558(6) 0.074(2) Uani 1 1 d .
C30 C 0.5777(10) -0.0183(4) 0.1186(7) 0.097(3) Uani 1 1 d .
H30 H 0.5057 -0.0112 0.0738 0.116 Uiso 1 1 calc R
C31 C 0.6045(13) -0.0718(5) 0.1496(10) 0.117(4) Uani 1 1 d .
H31 H 0.5503 -0.1009 0.1238 0.141 Uiso 1 1 calc R
C32 C 0.7057(14) -0.0841(5) 0.2157(10) 0.114(4) Uani 1 1 d .
H32 H 0.7185 -0.1210 0.2346 0.137 Uiso 1 1 calc R
C33 C 0.7901(11) -0.0434(5) 0.2556(7) 0.102(3) Uani 1 1 d .
H33 H 0.8591 -0.0520 0.3017 0.122 Uiso 1 1 calc R
C34 C 0.7687(9) 0.0133(4) 0.2241(6) 0.075(2) Uani 1 1 d .
C35 C 0.8348(8) 0.1047(3) 0.2279(5) 0.069(2) Uani 1 1 d .
H35 H 0.8950 0.1324 0.2506 0.083 Uiso 1 1 calc R
Eu1 Eu 0.31703(3) 0.241012(14) 0.015641(19) 0.04489(17) Uani 1 1 d .
N1 N 0.1105(6) 0.2596(2) -0.1161(4) 0.0521(14) Uani 1 1 d .
N2 N 0.2938(5) 0.3477(2) -0.0283(3) 0.0559(14) Uani 1 1 d .
N3 N 0.5428(5) 0.2863(3) 0.0109(4) 0.0620(15) Uani 1 1 d .
N4 N 0.0418(5) 0.1128(2) -0.1489(3) 0.0542(13) Uani 1 1 d .
H4 H -0.0157 0.1177 -0.1960 0.065 Uiso 1 1 calc R
N5 N 0.7227(5) 0.1776(3) 0.1413(3) 0.0582(14) Uani 1 1 d .
H5 H 0.7924 0.1962 0.1580 0.070 Uiso 1 1 calc R
N6 N -0.0376(6) -0.0352(3) -0.1429(4) 0.0676(17) Uani 1 1 d .
N7 N 0.8582(7) 0.0538(3) 0.2597(4) 0.082(2) Uani 1 1 d .
N8 N 0.2732(6) 0.1387(3) 0.2328(4) 0.0639(16) Uani 1 1 d .
O1 O 0.1888(4) 0.15854(19) -0.0451(3) 0.0592(12) Uani 1 1 d .
O2 O 0.5152(4) 0.1850(2) 0.0673(3) 0.0677(13) Uani 1 1 d .
O3 O 0.1368(5) 0.2695(2) 0.0483(3) 0.0573(12) Uani 1 1 d .
O4 O 0.3989(4) 0.3039(2) 0.1275(3) 0.0575(12) Uani 1 1 d .
O5 O 0.3671(5) 0.2251(2) -0.1058(3) 0.0672(13) Uani 1 1 d .
O6 O 0.3189(5) 0.1815(2) 0.1293(3) 0.0678(14) Uani 1 1 d .
O7 O -0.0694(5) 0.2750(3) 0.0262(4) 0.0822(16) Uani 1 1 d .
O8 O 0.3833(8) 0.3841(3) 0.1882(4) 0.123(3) Uani 1 1 d .
O9 O 0.4982(7) 0.2069(3) -0.1789(4) 0.101(2) Uani 1 1 d .
O1W O 0.0907(9) 0.0217(7) 0.3851(8) 0.224(6) Uani 1 1 d .
O2W O 0.7389(11) 0.2024(7) 0.7904(8) 0.214(6) Uani 1 1 d .
O3W O 0.9529(6) 0.2326(3) 0.1776(5) 0.0886(19) Uani 1 1 d .
O4W O -0.001(3) 0.4341(11) 0.1339(16) 0.423(17) Uani 1 1 d .

loop_
_atom_site_aniso_label
_atom_site_aniso_U_11
_atom_site_aniso_U_22
_atom_site_aniso_U_33
_atom_site_aniso_U_23
_atom_site_aniso_U_13
_atom_site_aniso_U_12
C1 0.057(4) 0.048(4) 0.043(4) -0.003(3) 0.008(3) -0.004(3)
C2 0.067(4) 0.055(4) 0.044(4) 0.003(3) 0.002(3) -0.005(3)
C3 0.069(4) 0.053(4) 0.044(4) 0.011(3) 0.010(3) -0.002(3)
C4 0.072(5) 0.045(4) 0.052(4) 0.013(3) -0.002(3) 0.000(3)
C5 0.077(5) 0.051(4) 0.083(5) 0.020(4) 0.015(4) -0.005(4)
C6 0.066(5) 0.058(5) 0.101(6) 0.022(4) 0.015(4) -0.006(4)
C7 0.056(4) 0.058(5) 0.079(6) 0.008(4) 0.020(4) -0.005(3)
C8 0.055(4) 0.052(4) 0.064(4) 0.008(3) 0.023(3) 0.007(3)
C9 0.057(4) 0.055(4) 0.056(4) 0.006(3) 0.008(3) 0.001(3)
C10 0.057(4) 0.048(4) 0.061(4) 0.004(3) 0.020(4) 0.006(3)
C11 0.078(5) 0.048(4) 0.063(4) -0.007(3) 0.001(4) 0.002(4)
C12 0.071(5) 0.066(5) 0.058(5) -0.010(4) -0.003(4) 0.011(4)
C13 0.080(6) 0.102(7) 0.079(7) 0.005(5) 0.044(5) -0.007(5)
C14 0.094(6) 0.069(5) 0.063(5) 0.011(4) 0.043(5) 0.013(5)
C15 0.064(4) 0.060(4) 0.054(4) 0.006(3) 0.018(3) -0.001(3)
C16 0.087(6) 0.134(9) 0.073(6) 0.012(6) 0.031(5) -0.025(6)
C17 0.089(6) 0.066(6) 0.107(7) 0.029(5) 0.015(5) -0.004(5)
C18 0.054(3) 0.043(4) 0.050(4) -0.003(3) 0.020(3) -0.002(3)
C19 0.059(4) 0.044(4) 0.053(4) -0.005(3) 0.018(3) -0.004(3)
C20 0.060(4) 0.053(4) 0.060(4) -0.005(3) 0.028(3) 0.002(3)
C21 0.082(5) 0.054(5) 0.068(5) 0.001(4) 0.015(4) 0.002(4)
C22 0.083(5) 0.062(5) 0.078(5) 0.021(4) 0.019(4) 0.013(4)
C23 0.092(6) 0.047(4) 0.100(6) 0.011(4) 0.054(5) 0.003(4)
C24 0.068(5) 0.050(4) 0.098(6) -0.008(4) 0.044(4) -0.007(4)
C25 0.052(4) 0.046(4) 0.064(4) -0.007(3) 0.028(3) -0.004(3)
C26 0.061(4) 0.060(5) 0.063(4) -0.004(4) 0.012(3) -0.004(3)
C27 0.063(4) 0.060(4) 0.057(4) -0.009(3) 0.030(3) 0.005(3)
C28 0.068(5) 0.063(5) 0.074(5) 0.001(4) 0.025(4) 0.011(4)
C29 0.078(5) 0.061(5) 0.097(6) 0.000(4) 0.048(5) 0.005(4)
C30 0.096(7) 0.073(6) 0.124(8) -0.005(6) 0.039(6) -0.013(5)
C31 0.109(8) 0.077(8) 0.181(13) -0.010(8) 0.068(9) -0.005(7)
C32 0.151(12) 0.059(6) 0.168(12) 0.021(7) 0.100(10) 0.012(7)
C33 0.122(8) 0.096(8) 0.105(8) 0.030(6) 0.061(7) 0.040(7)
C34 0.084(6) 0.070(5) 0.083(5) 0.009(4) 0.047(5) 0.015(5)
C35 0.080(5) 0.066(5) 0.059(4) 0.006(4) 0.018(4) 0.013(4)
Eu1 0.0506(2) 0.0409(2) 0.0401(2) 0.00310(12) 0.01021(16) -0.00006(12)
N1 0.064(4) 0.043(3) 0.042(3) 0.006(2) 0.006(3) -0.001(2)
N2 0.064(3) 0.043(3) 0.054(3) 0.003(3) 0.010(3) 0.000(3)
N3 0.056(3) 0.061(4) 0.069(4) 0.013(3) 0.020(3) -0.002(3)
N4 0.059(3) 0.052(3) 0.044(3) -0.003(2) 0.006(2) -0.002(3)
N5 0.054(3) 0.059(4) 0.060(3) -0.001(3) 0.017(3) 0.004(3)
N6 0.070(4) 0.059(4) 0.072(4) -0.014(3) 0.019(3) -0.016(3)
N7 0.092(5) 0.085(5) 0.073(5) 0.011(4) 0.030(4) 0.021(4)
N8 0.066(4) 0.068(4) 0.054(3) 0.011(3) 0.015(3) -0.011(3)
O1 0.072(3) 0.044(3) 0.050(3) 0.001(2) 0.004(2) -0.010(2)
O2 0.052(3) 0.058(3) 0.088(4) 0.009(3) 0.015(3) 0.001(2)
O3 0.055(3) 0.069(3) 0.047(3) 0.002(2) 0.014(2) 0.007(2)
O4 0.061(3) 0.053(3) 0.049(3) 0.000(2) 0.004(2) 0.003(2)
O5 0.070(3) 0.075(3) 0.061(3) -0.009(3) 0.026(3) -0.002(3)
O6 0.076(3) 0.069(3) 0.058(3) 0.019(3) 0.021(3) 0.008(3)
O7 0.063(3) 0.111(5) 0.075(4) -0.006(4) 0.025(3) 0.012(3)
O8 0.163(7) 0.098(5) 0.065(4) -0.031(4) -0.024(4) 0.062(5)
O9 0.139(6) 0.096(5) 0.090(4) -0.003(4) 0.067(4) 0.004(4)
O1W 0.135(8) 0.312(18) 0.211(11) 0.103(12) 0.034(7) 0.073(10)
O2W 0.148(9) 0.297(19) 0.192(11) 0.029(12) 0.047(8) -0.017(11)
O3W 0.082(4) 0.087(5) 0.095(5) -0.009(3) 0.025(4) -0.021(3)
O4W 0.59(4) 0.45(3) 0.40(3) -0.09(3) 0.40(3) -0.05(3)

loop_
_atom_type_symbol
_atom_type_description
_atom_type_scat_dispersion_real
_atom_type_scat_dispersion_imag
_atom_type_scat_source
C C 0.0033 0.0016 'International Tables Vol C Tables 4.2.6.8 and 6.1.1.4'
H H 0.0000 0.0000 'International Tables Vol C Tables 4.2.6.8 and 6.1.1.4'
N N 0.0061 0.0033 'International Tables Vol C Tables 4.2.6.8 and 6.1.1.4'
O O 0.0106 0.0060 'International Tables Vol C Tables 4.2.6.8 and 6.1.1.4'
Eu Eu -0.1578 3.6682 'International Tables Vol C Tables 4.2.6.8 and 6.1.1.4'

loop_
_geom_angle_atom_site_label_1
_geom_angle_atom_site_label_2
_geom_angle_atom_site_label_3
_geom_angle
O1 C1 N4 123.7(6)
O1 C1 C2 119.9(6)
N4 C1 C2 116.4(5)
N1 C2 C1 108.1(6)
N1 C2 H2A 110.1
C1 C2 H2A 110.1
N1 C2 H2B 110.1
C1 C2 H2B 110.1
H2A C2 H2B 108.4
N1 C3 C4 110.0(6)
N1 C3 H3A 109.7
C4 C3 H3A 109.7
N1 C3 H3B 109.7
C4 C3 H3B 109.7
H3A C3 H3B 108.2
N2 C4 C3 113.0(6)
N2 C4 H4A 109.0
C3 C4 H4A 109.0
N2 C4 H4B 109.0
C3 C4 H4B 109.0
H4A C4 H4B 107.8
N2 C5 C6 112.6(6)
N2 C5 H5A 109.1
C6 C5 H5A 109.1
N2 C5 H5B 109.1
C6 C5 H5B 109.1
H5A C5 H5B 107.8
N3 C6 C5 109.6(6)
N3 C6 H6A 109.8
C5 C6 H6A 109.8
N3 C6 H6B 109.8
C5 C6 H6B 109.8
H6A C6 H6B 108.2
N3 C7 C8 106.4(6)
N3 C7 H7A 110.4
C8 C7 H7A 110.4
N3 C7 H7B 110.4
C8 C7 H7B 110.4
H7A C7 H7B 108.6
O2 C8 N5 123.7(7)
O2 C8 C7 120.3(6)
N5 C8 C7 116.0(6)
N1 C9 C10 113.6(6)
N1 C9 H9A 108.9
C10 C9 H9A 108.9
N1 C9 H9B 108.9
C10 C9 H9B 108.9
H9A C9 H9B 107.7
O7 C10 O3 123.3(7)
O7 C10 C9 116.9(7)
O3 C10 C9 119.7(7)
N2 C11 C12 114.7(6)
N2 C11 H11A 108.6
C12 C11 H11A 108.6
N2 C11 H11B 108.6
C12 C11 H11B 108.6
H11A C11 H11B 107.6
O8 C12 O4 124.7(7)
O8 C12 C11 116.2(7)
O4 C12 C11 119.0(7)
O8 C12 Eu1 159.2(7)
O4 C12 Eu1 37.7(3)
C11 C12 Eu1 82.6(4)
C14 C13 N3 114.7(7)
C14 C13 H13A 108.6
N3 C13 H13A 108.6
C14 C13 H13B 108.6
N3 C13 H13B 108.6
H13A C13 H13B 107.6
O9 C14 O5 124.1(9)
O9 C14 C13 117.3(8)
O5 C14 C13 118.6(8)
O6 C15 N8 123.6(8)
O6 C15 H15 118.2
N8 C15 H15 118.2
N8 C16 H16A 109.5
N8 C16 H16B 109.5
H16A C16 H16B 109.5
N8 C16 H16C 109.5
H16A C16 H16C 109.5
H16B C16 H16C 109.5
N8 C17 H17A 109.5
N8 C17 H17B 109.5
H17A C17 H17B 109.5
N8 C17 H17C 109.5
H17A C17 H17C 109.5
H17B C17 H17C 109.5
C19 C18 N4 126.8(6)
C19 C18 C26 118.5(6)
N4 C18 C26 114.7(6)
C18 C19 C20 119.6(6)
C18 C19 H19 120.2
C20 C19 H19 120.2
C19 C20 C25 119.1(7)
C19 C20 C21 123.2(7)
C25 C20 C21 117.7(7)
C22 C21 C20 120.7(8)
C22 C21 H21 119.7
C20 C21 H21 119.7
C21 C22 C23 120.5(8)
C21 C22 H22 119.8
C23 C22 H22 119.8
C24 C23 C22 121.0(7)
C24 C23 H23 119.5
C22 C23 H23 119.5
C23 C24 C25 119.6(7)
C23 C24 H24 120.2
C25 C24 H24 120.2
N6 C25 C20 121.3(6)
N6 C25 C24 118.1(7)
C20 C25 C24 120.5(7)
N6 C26 C18 123.4(7)
N6 C26 H26 118.3
C18 C26 H26 118.3
C28 C27 C35 118.7(7)
C28 C27 N5 125.4(7)
C35 C27 N5 116.0(7)
C27 C28 C29 119.8(8)
C27 C28 H28 120.1
C29 C28 H28 120.1
C30 C29 C34 120.0(9)
C30 C29 C28 122.7(9)
C34 C29 C28 117.3(8)
C31 C30 C29 118.5(11)
C31 C30 H30 120.7
C29 C30 H30 120.7
C32 C31 C30 122.9(12)
C32 C31 H31 118.5
C30 C31 H31 118.5
C31 C32 C33 121.4(11)
C31 C32 H32 119.3
C33 C32 H32 119.3
C32 C33 C34 118.0(11)
C32 C33 H33 121.0
C34 C33 H33 121.0
N7 C34 C29 122.2(8)
N7 C34 C33 118.6(9)
C29 C34 C33 119.1(10)
N7 C35 C27 125.6(8)
N7 C35 H35 117.2
C27 C35 H35 117.2
O5 Eu1 O3 136.00(18)
O5 Eu1 O4 132.53(18)
O3 Eu1 O4 76.40(17)
O5 Eu1 O6 132.62(19)
O3 Eu1 O6 76.50(18)
O4 Eu1 O6 79.66(18)
O5 Eu1 O1 76.59(18)
O3 Eu1 O1 84.53(18)
O4 Eu1 O1 150.33(17)
O6 Eu1 O1 73.86(17)
O5 Eu1 O2 77.98(19)
O3 Eu1 O2 143.16(17)
O4 Eu1 O2 89.04(17)
O6 Eu1 O2 67.59(18)
O1 Eu1 O2 93.00(16)
O5 Eu1 N2 86.21(19)
O3 Eu1 N2 77.00(18)
O4 Eu1 N2 66.26(16)
O6 Eu1 N2 140.73(19)
O1 Eu1 N2 131.24(15)
O2 Eu1 N2 127.76(17)
O5 Eu1 N1 70.7(2)
O3 Eu1 N1 65.32(18)
O4 Eu1 N1 125.18(16)
O6 Eu1 N1 123.86(18)
O1 Eu1 N1 63.34(15)
O2 Eu1 N1 144.08(18)
N2 Eu1 N1 67.93(16)
O5 Eu1 N3 63.99(19)
O3 Eu1 N3 138.5(2)
O4 Eu1 N3 69.87(18)
O6 Eu1 N3 118.78(18)
O1 Eu1 N3 135.50(19)
O2 Eu1 N3 60.38(17)
N2 Eu1 N3 67.88(18)
N1 Eu1 N3 117.13(18)
O5 Eu1 C12 127.9(2)
O3 Eu1 C12 67.0(2)
O4 Eu1 C12 18.92(17)
O6 Eu1 C12 93.4(2)
O1 Eu1 C12 151.0(2)
O2 Eu1 C12 106.35(18)
N2 Eu1 C12 49.31(19)
N1 Eu1 C12 106.59(17)
N3 Eu1 C12 73.5(2)
C3 N1 C2 111.0(6)
C3 N1 C9 113.0(6)
C2 N1 C9 108.0(6)
C3 N1 Eu1 106.5(4)
C2 N1 Eu1 106.9(4)
C9 N1 Eu1 111.3(4)
C5 N2 C11 111.5(6)
C5 N2 C4 107.7(6)
C11 N2 C4 110.0(6)
C5 N2 Eu1 109.3(4)
C11 N2 Eu1 106.7(4)
C4 N2 Eu1 111.7(4)
C7 N3 C6 110.9(6)
C7 N3 C13 110.0(7)
C6 N3 C13 111.3(7)
C7 N3 Eu1 106.5(4)
C6 N3 Eu1 108.0(4)
C13 N3 Eu1 110.0(5)
C1 N4 C18 126.9(5)
C1 N4 H4 116.5
C18 N4 H4 116.5
C8 N5 C27 127.3(6)
C8 N5 H5 116.4
C27 N5 H5 116.4
C26 N6 C25 118.0(6)
C35 N7 C34 116.2(7)
C15 N8 C16 119.1(8)
C15 N8 C17 119.6(7)
C16 N8 C17 121.1(7)
C1 O1 Eu1 123.6(4)
C8 O2 Eu1 123.3(5)
C10 O3 Eu1 127.9(5)
C12 O4 Eu1 123.4(4)
C14 O5 Eu1 129.6(5)
C15 O6 Eu1 136.2(5)

loop_
_geom_bond_atom_site_label_1
_geom_bond_atom_site_label_2
_geom_bond_distance
C1 O1 1.238(7)
C1 N4 1.335(8)
C1 C2 1.507(9)
C2 N1 1.480(9)
C2 H2A 0.9700
C2 H2B 0.9700
C3 N1 1.474(8)
C3 C4 1.509(10)
C3 H3A 0.9700
C3 H3B 0.9700
C4 N2 1.498(8)
C4 H4A 0.9700
C4 H4B 0.9700
C5 N2 1.469(10)
C5 C6 1.526(10)
C5 H5A 0.9700
C5 H5B 0.9700
C6 N3 1.487(10)
C6 H6A 0.9700
C6 H6B 0.9700
C7 N3 1.445(10)
C7 C8 1.534(11)
C7 H7A 0.9700
C7 H7B 0.9700
C8 O2 1.219(8)
C8 N5 1.342(8)
C9 N1 1.494(10)
C9 C10 1.492(11)
C9 H9A 0.9700
C9 H9B 0.9700
C10 O7 1.235(9)
C10 O3 1.273(9)
C11 N2 1.490(9)
C11 C12 1.487(10)
C11 H11A 0.9700
C11 H11B 0.9700
C12 O8 1.232(9)
C12 O4 1.255(9)
C12 Eu1 3.231(8)
C13 C14 1.475(14)
C13 N3 1.493(11)
C13 H13A 0.9700
C13 H13B 0.9700
C14 O9 1.255(10)
C14 O5 1.284(10)
C15 O6 1.230(8)
C15 N8 1.301(9)
C15 H15 0.9300
C16 N8 1.444(10)
C16 H16A 0.9600
C16 H16B 0.9600
C16 H16C 0.9600
C17 N8 1.477(11)
C17 H17A 0.9600
C17 H17B 0.9600
C17 H17C 0.9600
C18 C19 1.349(9)
C18 N4 1.408(8)
C18 C26 1.419(9)
C19 C20 1.401(10)
C19 H19 0.9300
C20 C25 1.412(9)
C20 C21 1.428(10)
C21 C22 1.372(11)
C21 H21 0.9300
C22 C23 1.398(12)
C22 H22 0.9300
C23 C24 1.363(11)
C23 H23 0.9300
C24 C25 1.418(10)
C24 H24 0.9300
C25 N6 1.359(9)
C26 N6 1.337(10)
C26 H26 0.9300
C27 C28 1.352(10)
C27 C35 1.376(10)
C27 N5 1.407(9)
C28 C29 1.410(11)
C28 H28 0.9300
C29 C30 1.393(12)
C29 C34 1.409(12)
C30 C31 1.373(15)
C30 H30 0.9300
C31 C32 1.348(17)
C31 H31 0.9300
C32 C33 1.371(16)
C32 H32 0.9300
C33 C34 1.443(13)
C33 H33 0.9300
C34 N7 1.380(11)
C35 N7 1.319(10)
C35 H35 0.9300
Eu1 O5 2.339(5)
Eu1 O3 2.348(5)
Eu1 O4 2.366(4)
Eu1 O6 2.394(5)
Eu1 O1 2.453(4)
Eu1 O2 2.486(5)
Eu1 N2 2.636(5)
Eu1 N1 2.689(6)
Eu1 N3 2.759(6)
N4 H4 0.8600
N5 H5 0.8600
